data_7117502
loop_
_publ_author_name
'Kappenstein, C.'
'Schubert, U.'

_publ_section_title
;
 X-Ray Crystal Structure of Two New Mixed-valence Copper Cyanide
 Complexes: Unusual Bi-Co-ordinated Copper(I) Atoms in Polymeric Networks
;
_journal_name_full
;
Journal of the Chemical Society. Chemical Communications (1972-)
;
_journal_page_first 1116
_journal_page_last 1118
_journal_volume 1980
_journal_year 1980
_chemical_formula_sum 'C5 H8 Cu4 N7 O'
_chemical_name_systematic '(N H3)2 (H2 O) Cu (C N)5 Cu3'
_space_group_IT_number 14
_symmetry_space_group_name_Hall '-P 2yn'
_symmetry_space_group_name_H-M 'P 1 21/n 1'
_cell_angle_alpha 90
_cell_angle_beta 109.09
_cell_angle_gamma 90
_cell_formula_units_Z 4
_cell_length_a 6.733
_cell_length_b 21.6
_cell_length_c 9.339
_cell_volume 1283.504
_citation_journal_id_ASTM JCCCAT
_cod_data_source_file Kappenstein_JCCCAT_1980_85.cif
_cod_data_source_block C5H8Cu4N7O1
_cod_original_sg_symbol_Hall '-P 2ybc (x-z,y,z)'
_cod_original_formula_sum 'C5 H8 Cu4 N7 O1'
_cod_database_code 7117502

loop_
_symmetry_equiv_pos_as_xyz
x,y,z
-x+1/2,y+1/2,-z+1/2
-x,-y,-z
x-1/2,-y-1/2,z-1/2

loop_
_atom_site_label
_atom_site_type_symbol
_atom_site_fract_x
_atom_site_fract_y
_atom_site_fract_z
_atom_site_occupancy
_atom_site_U_iso_or_equiv
N4 N-3 0.7067 0.3965 0.0213 1 0.0
C4 C+2 0.197 0.451 0.397 1 0.0
Cu1 Cu+1 0.83477 0.41341 0.74086 1 0.0
N3 N-3 0.6448 0.3627 0.4187 1 0.0
Cu2 Cu+2 0.51376 0.33345 0.68806 1 0.0
C5 C+2 0.6357 0.2054 0.8587 1 0.0
N2 N-3 0.6547 0.4725 0.2549 1 0.0
N7 N-3 0.5896 0.257 0.7889 1 0.0
Cu4 Cu+1 0.62704 0.38242 0.20297 1 0.0
C1 C+2 0.6193 0.3531 0.5298 1 0.0
N6 N-3 0.8105 0.493 0.6475 1 0.0
C3 C+2 0.2521 0.3618 0.7015 1 0.0
N1 N-3 0.5664 0.294 0.1485 1 0.0
O1 O-2 0.2723 0.4041 0.0781 1 0.0
N5 N-3 0.0897 0.376 0.7288 1 0.0
C2 C+2 0.7385 0.3984 0.9114 1 0.0
Cu3 Cu+1 0.20361 0.3705 0.44715 1 0.0
